data_4065258
loop_
_publ_author_name
'Hans, Morgan'
'Willem, Quentin'
'Wouters, Johan'
'Demonceau, Albert'
'Delaude, Lionel'

_publ_section_title
;
 Synthesis and Catalytic Evaluation of Ruthenium--Arene Complexes Bearing
 Imidazol(in)ium-2-thiocarboxylate Ligands
;
_journal_issue 22
_journal_name_full Organometallics
_journal_page_first 6133
_journal_paper_doi 10.1021/om2006529
_journal_volume 30
_journal_year 2011
_chemical_formula_moiety 'C32 H38 Cl2 N2 O Ru S'
_chemical_formula_sum 'C32 H38 Cl2 N2 O Ru S'
_chemical_formula_weight 670.38
_chemical_name_systematic
;
 ?
;
_space_group_IT_number 14
_symmetry_cell_setting monoclinic
_symmetry_space_group_name_Hall '-P 2ybc'
_symmetry_space_group_name_H-M 'P 1 21/c 1'
_atom_sites_solution_hydrogens geom
_atom_sites_solution_primary direct
_atom_sites_solution_secondary difmap
_audit_creation_method SHELXL-97
_cell_angle_alpha 90.00
_cell_angle_beta 119.221(17)
_cell_angle_gamma 90.00
_cell_formula_units_Z 4
_cell_length_a 12.205(4)
_cell_length_b 16.708(4)
_cell_length_c 17.690(5)
_cell_measurement_reflns_used 5100
_cell_measurement_temperature 293(2)
_cell_measurement_theta_max 32.6699
_cell_measurement_theta_min 3.3762
_cell_volume 3148.3(16)
_computing_cell_refinement
;
CrysAlisPro, Oxford Diffraction Ltd.,
Version 1.171.33.55 (release 05-01-2010 CrysAlis171 .NET)
(compiled Jan  5 2010,16:28:46)
;
_computing_data_collection
;
CrysAlisPro, Oxford Diffraction Ltd.,
Version 1.171.33.55 (release 05-01-2010 CrysAlis171 .NET)
(compiled Jan  5 2010,16:28:46)
;
_computing_data_reduction
;
CrysAlisPro, Oxford Diffraction Ltd.,
Version 1.171.33.55 (release 05-01-2010 CrysAlis171 .NET)
(compiled Jan  5 2010,16:28:46)
;
_computing_structure_refinement 'SHELXL-97 (Sheldrick, 1997)'
_computing_structure_solution sir92
_diffrn_ambient_temperature 293(2)
_diffrn_detector_area_resol_mean 10.3712
_diffrn_measured_fraction_theta_full 0.998
_diffrn_measured_fraction_theta_max 0.900
_diffrn_measurement_device_type 'Xcalibur, Ruby, Gemini ultra'
_diffrn_measurement_method '\w scans'
_diffrn_radiation_monochromator graphite
_diffrn_radiation_source 'fine-focus sealed tube'
_diffrn_radiation_type MoK\a
_diffrn_radiation_wavelength 0.71073
_diffrn_reflns_av_R_equivalents 0.0731
_diffrn_reflns_av_sigmaI/netI 0.2160
_diffrn_reflns_limit_h_max 12
_diffrn_reflns_limit_h_min -18
_diffrn_reflns_limit_k_max 25
_diffrn_reflns_limit_k_min -25
_diffrn_reflns_limit_l_max 26
_diffrn_reflns_limit_l_min -15
_diffrn_reflns_number 24372
_diffrn_reflns_theta_full 25.00
_diffrn_reflns_theta_max 32.74
_diffrn_reflns_theta_min 3.41
_exptl_absorpt_coefficient_mu 0.761
_exptl_absorpt_correction_T_max 0.9746
_exptl_absorpt_correction_T_min 0.8976
_exptl_absorpt_correction_type analytical
_exptl_absorpt_process_details
;
CrysAlisPro, Oxford Diffraction Ltd.,
Version 1.171.33.55 (release 05-01-2010 CrysAlis171 .NET)
(compiled Jan  5 2010,16:28:46)
Analytical numeric absorption correction using a multifaceted crystal
   model based on expressions derived by R.C. Clark & J.S. Reid.
(Clark, R. C. & Reid, J. S. (1995). Acta Cryst. A51, 887-897)
;
_exptl_crystal_colour yellow-pink
_exptl_crystal_density_diffrn 1.414
_exptl_crystal_density_method 'not measured'
_exptl_crystal_description plaquet
_exptl_crystal_F_000 1384
_exptl_crystal_size_max 0.14
_exptl_crystal_size_mid 0.14
_exptl_crystal_size_min 0.03
_refine_diff_density_max 1.166
_refine_diff_density_min -0.626
_refine_diff_density_rms 0.085
_refine_ls_extinction_method none
_refine_ls_goodness_of_fit_ref 0.756
_refine_ls_hydrogen_treatment constr
_refine_ls_matrix_type full
_refine_ls_number_parameters 355
_refine_ls_number_reflns 10455
_refine_ls_number_restraints 0
_refine_ls_restrained_S_all 0.756
_refine_ls_R_factor_all 0.1649
_refine_ls_R_factor_gt 0.0516
_refine_ls_shift/su_max 0.020
_refine_ls_shift/su_mean 0.000
_refine_ls_structure_factor_coef Fsqd
_refine_ls_weighting_details 'calc w=1/[\s^2^(Fo^2^)+(0.0333P)^2^+0.0000P] where P=(Fo^2^+2Fc^2^)/3'
_refine_ls_weighting_scheme calc
_refine_ls_wR_factor_gt 0.0771
_refine_ls_wR_factor_ref 0.0938
_reflns_number_gt 4347
_reflns_number_total 10455
_reflns_threshold_expression >2sigma(I)
_cod_data_source_file om2006529_si_002.cif
_cod_data_source_block moha188facebis
_cod_original_sg_symbol_H-M 'P 21/c'
_cod_database_code 4065258

loop_
_symmetry_equiv_pos_as_xyz
'x, y, z'
'-x, y+1/2, -z+1/2'
'-x, -y, -z'
'x, -y-1/2, z-1/2'

loop_
_atom_site_label
_atom_site_type_symbol
_atom_site_fract_x
_atom_site_fract_y
_atom_site_fract_z
_atom_site_U_iso_or_equiv
_atom_site_adp_type
_atom_site_occupancy
_atom_site_symmetry_multiplicity
_atom_site_calc_flag
_atom_site_refinement_flags
Ru1 Ru 0.14114(3) 0.836284(16) 0.553632(17) 0.02768(8) Uani 1 1 d .
Cl1 Cl 0.29140(9) 0.92481(5) 0.54543(6) 0.0431(2) Uani 1 1 d .
Cl2 Cl 0.20341(9) 0.89348(6) 0.69424(6) 0.0509(3) Uani 1 1 d .
S1 S 0.32219(8) 0.75156(5) 0.62216(6) 0.0408(2) Uani 1 1 d .
O1 O 0.1965(2) 0.64502(15) 0.66287(16) 0.0497(7) Uani 1 1 d .
N1 N 0.4980(3) 0.59835(17) 0.76617(17) 0.0359(7) Uani 1 1 d .
N2 N 0.3984(3) 0.54515(17) 0.63897(18) 0.0383(7) Uani 1 1 d .
C1 C 0.3946(3) 0.6049(2) 0.6874(2) 0.0320(8) Uani 1 1 d .
C2 C 0.5057(4) 0.4996(2) 0.6877(3) 0.0497(11) Uani 1 1 d .
H2 H 0.5303 0.4544 0.6692 0.060 Uiso 1 1 calc R
C3 C 0.5665(4) 0.5329(2) 0.7657(2) 0.0493(11) Uani 1 1 d .
H3 H 0.6418 0.5152 0.8118 0.059 Uiso 1 1 calc R
C4 C 0.5303(3) 0.6454(2) 0.8425(2) 0.0387(9) Uani 1 1 d .
C5 C 0.3029(3) 0.5254(2) 0.5507(2) 0.0351(9) Uani 1 1 d .
C6 C 0.2896(3) 0.6656(2) 0.65947(19) 0.0334(8) Uani 1 1 d .
C10 C 0.0505(3) 0.7724(2) 0.4290(2) 0.0342(9) Uani 1 1 d .
C11 C 0.0202(3) 0.85511(19) 0.4171(2) 0.0363(9) Uani 1 1 d .
H11 H 0.0390 0.8845 0.3803 0.044 Uiso 1 1 d R
C12 C -0.0377(3) 0.8944(2) 0.4593(2) 0.0361(9) Uani 1 1 d .
H12 H -0.0620 0.9476 0.4461 0.043 Uiso 1 1 d R
C13 C -0.0590(3) 0.8546(2) 0.5202(2) 0.0353(9) Uani 1 1 d .
C14 C -0.0240(3) 0.7728(2) 0.5376(2) 0.0366(9) Uani 1 1 d .
H14 H -0.0353 0.7451 0.5788 0.044 Uiso 1 1 d R
C15 C 0.0281(3) 0.7336(2) 0.4917(2) 0.0385(9) Uani 1 1 d .
H15 H 0.0487 0.6797 0.5030 0.046 Uiso 1 1 d R
C16 C -0.1122(4) 0.8975(2) 0.5691(3) 0.0520(11) Uani 1 1 d .
H16A H -0.0653 0.9457 0.5938 0.078 Uiso 1 1 calc R
H16B H -0.1072 0.8636 0.6145 0.078 Uiso 1 1 calc R
H16C H -0.1984 0.9109 0.5304 0.078 Uiso 1 1 calc R
C17 C 0.1042(3) 0.7281(2) 0.3809(2) 0.0439(10) Uani 1 1 d .
H17 H 0.1492 0.6816 0.4162 0.053 Uiso 1 1 calc R
C18 C 0.1974(4) 0.7751(3) 0.3648(3) 0.0665(13) Uani 1 1 d .
H18A H 0.1550 0.8190 0.3264 0.100 Uiso 1 1 calc R
H18B H 0.2330 0.7407 0.3389 0.100 Uiso 1 1 calc R
H18C H 0.2630 0.7954 0.4188 0.100 Uiso 1 1 calc R
C19 C -0.0016(4) 0.6962(3) 0.2966(3) 0.0690(13) Uani 1 1 d .
H19A H -0.0547 0.6623 0.3086 0.103 Uiso 1 1 calc R
H19B H 0.0328 0.6660 0.2669 0.103 Uiso 1 1 calc R
H19C H -0.0498 0.7401 0.2609 0.103 Uiso 1 1 calc R
C20 C 0.4872(4) 0.6197(2) 0.8979(2) 0.0458(10) Uani 1 1 d .
C21 C 0.5295(4) 0.6606(3) 0.9756(2) 0.0610(12) Uani 1 1 d .
H21 H 0.5010 0.6454 1.0136 0.073 Uiso 1 1 calc R
C22 C 0.6144(4) 0.7246(3) 0.9978(3) 0.0606(13) Uani 1 1 d .
C23 C 0.6504(4) 0.7481(3) 0.9394(3) 0.0593(12) Uani 1 1 d .
H23 H 0.7030 0.7923 0.9526 0.071 Uiso 1 1 calc R
C24 C 0.6119(4) 0.7091(3) 0.8611(2) 0.0483(10) Uani 1 1 d .
C26 C 0.4005(4) 0.5491(3) 0.8754(3) 0.0649(13) Uani 1 1 d .
H26A H 0.3763 0.5423 0.9192 0.097 Uiso 1 1 calc R
H26B H 0.4427 0.5017 0.8724 0.097 Uiso 1 1 calc R
H26C H 0.3270 0.5581 0.8204 0.097 Uiso 1 1 calc R
C27 C 0.6670(4) 0.7619(3) 1.0869(3) 0.0875(12) Uani 1 1 d .
H27A H 0.7428 0.7347 1.1266 0.131 Uiso 1 1 calc R
H27B H 0.6066 0.7573 1.1066 0.131 Uiso 1 1 calc R
H27C H 0.6849 0.8174 1.0839 0.131 Uiso 1 1 calc R
C28 C 0.6597(4) 0.7343(3) 0.8013(3) 0.0691(14) Uani 1 1 d .
H28A H 0.6846 0.6879 0.7815 0.104 Uiso 1 1 calc R
H28B H 0.7306 0.7691 0.8315 0.104 Uiso 1 1 calc R
H28C H 0.5946 0.7621 0.7526 0.104 Uiso 1 1 calc R
C29 C 0.2045(4) 0.4771(2) 0.5405(3) 0.0470(10) Uani 1 1 d .
C30 C 0.1179(4) 0.4552(2) 0.4559(3) 0.0553(11) Uani 1 1 d .
H30 H 0.0494 0.4239 0.4464 0.066 Uiso 1 1 calc R
C31 C 0.1307(4) 0.4787(2) 0.3856(3) 0.0506(11) Uani 1 1 d .
C32 C 0.2311(4) 0.5258(2) 0.4002(2) 0.0476(10) Uani 1 1 d .
H32 H 0.2402 0.5418 0.3532 0.057 Uiso 1 1 calc R
C33 C 0.3198(3) 0.5504(2) 0.4828(2) 0.0392(9) Uani 1 1 d .
C34 C 0.1897(4) 0.4491(2) 0.6166(3) 0.0643(13) Uani 1 1 d .
H34A H 0.2648 0.4220 0.6576 0.096 Uiso 1 1 calc R
H34B H 0.1196 0.4132 0.5965 0.096 Uiso 1 1 calc R
H34C H 0.1755 0.4945 0.6440 0.096 Uiso 1 1 calc R
C35 C 0.0368(4) 0.4516(3) 0.2954(3) 0.0875(12) Uani 1 1 d .
H35A H -0.0024 0.4029 0.2988 0.131 Uiso 1 1 calc R
H35B H 0.0791 0.4424 0.2625 0.131 Uiso 1 1 calc R
H35C H -0.0259 0.4922 0.2677 0.131 Uiso 1 1 calc R
C36 C 0.4272(4) 0.6043(2) 0.4965(3) 0.0561(11) Uani 1 1 d .
H36A H 0.5048 0.5753 0.5263 0.084 Uiso 1 1 calc R
H36B H 0.4297 0.6498 0.5304 0.084 Uiso 1 1 calc R
H36C H 0.4154 0.6221 0.4414 0.084 Uiso 1 1 calc R

loop_
_atom_site_aniso_label
_atom_site_aniso_U_11
_atom_site_aniso_U_22
_atom_site_aniso_U_33
_atom_site_aniso_U_23
_atom_site_aniso_U_13
_atom_site_aniso_U_12
Ru1 0.02671(14) 0.02407(13) 0.02530(13) 0.00085(15) 0.00726(10) -0.00229(15)
Cl1 0.0446(6) 0.0424(5) 0.0432(5) -0.0006(5) 0.0222(5) -0.0128(5)
Cl2 0.0488(6) 0.0697(7) 0.0355(5) -0.0175(5) 0.0216(5) -0.0194(5)
S1 0.0274(5) 0.0340(5) 0.0494(6) 0.0086(5) 0.0096(4) 0.0033(4)
O1 0.0367(15) 0.0506(18) 0.0609(17) 0.0206(14) 0.0232(14) 0.0127(13)
N1 0.0318(17) 0.0428(19) 0.0245(17) 0.0018(15) 0.0071(14) 0.0082(15)
N2 0.0397(19) 0.0368(18) 0.0308(17) -0.0007(15) 0.0114(15) 0.0099(15)
C1 0.034(2) 0.033(2) 0.0274(19) 0.0079(17) 0.0133(17) 0.0043(16)
C2 0.055(3) 0.042(2) 0.045(2) 0.004(2) 0.019(2) 0.026(2)
C3 0.044(2) 0.056(3) 0.039(2) 0.013(2) 0.014(2) 0.028(2)
C4 0.032(2) 0.050(3) 0.0213(18) 0.0010(18) 0.0027(16) 0.0154(18)
C5 0.042(2) 0.0280(19) 0.031(2) -0.0011(17) 0.0145(18) 0.0050(17)
C6 0.0298(18) 0.0353(19) 0.0249(17) 0.0029(18) 0.0054(14) 0.0111(18)
C10 0.031(2) 0.034(2) 0.0230(18) -0.0052(17) 0.0019(15) -0.0046(16)
C11 0.038(2) 0.034(2) 0.0239(18) 0.0001(16) 0.0041(16) -0.0056(16)
C12 0.032(2) 0.0323(19) 0.0282(19) 0.0030(17) 0.0025(16) 0.0043(16)
C13 0.0215(18) 0.039(2) 0.037(2) 0.0015(18) 0.0078(15) 0.0004(15)
C14 0.029(2) 0.037(2) 0.040(2) 0.0005(18) 0.0139(17) -0.0058(17)
C15 0.034(2) 0.0301(19) 0.035(2) -0.0042(18) 0.0035(17) -0.0050(17)
C16 0.044(2) 0.050(2) 0.062(3) 0.005(2) 0.025(2) 0.006(2)
C17 0.047(2) 0.042(2) 0.030(2) -0.0030(18) 0.0092(18) 0.0062(19)
C18 0.059(3) 0.075(3) 0.069(3) -0.020(3) 0.034(3) -0.007(3)
C19 0.068(3) 0.083(3) 0.052(3) -0.025(3) 0.026(2) -0.010(3)
C20 0.039(2) 0.060(3) 0.035(2) 0.009(2) 0.0156(19) 0.020(2)
C21 0.046(3) 0.099(4) 0.036(2) 0.011(3) 0.0186(19) 0.030(3)
C22 0.041(3) 0.083(3) 0.037(3) -0.014(2) 0.002(2) 0.028(2)
C23 0.046(3) 0.065(3) 0.044(3) -0.001(2) 0.004(2) 0.015(2)
C24 0.037(2) 0.061(3) 0.032(2) -0.001(2) 0.0055(18) 0.009(2)
C26 0.064(3) 0.077(3) 0.062(3) 0.014(3) 0.036(3) 0.008(3)
C27 0.080(3) 0.111(3) 0.0462(19) -0.024(2) 0.0113(18) 0.002(2)
C28 0.058(3) 0.078(4) 0.059(3) 0.001(3) 0.020(2) -0.017(3)
C29 0.057(3) 0.037(2) 0.045(2) 0.002(2) 0.024(2) 0.002(2)
C30 0.059(3) 0.042(2) 0.058(3) -0.008(2) 0.023(2) -0.019(2)
C31 0.063(3) 0.042(2) 0.039(2) -0.007(2) 0.019(2) -0.012(2)
C32 0.062(3) 0.046(2) 0.037(2) 0.002(2) 0.026(2) 0.003(2)
C33 0.042(2) 0.037(2) 0.038(2) -0.0039(19) 0.0184(19) 0.0067(18)
C34 0.088(4) 0.055(3) 0.055(3) 0.001(2) 0.040(3) -0.011(3)
C35 0.080(3) 0.111(3) 0.0462(19) -0.024(2) 0.0113(18) 0.002(2)
C36 0.060(3) 0.058(3) 0.054(3) -0.007(2) 0.030(2) -0.005(2)

loop_
_atom_type_symbol
_atom_type_description
_atom_type_scat_dispersion_real
_atom_type_scat_dispersion_imag
_atom_type_scat_source
C C 0.0030 0.0020 'International Tables Vol C Tables 4.2.6.8 and 6.1.1.4'
H H 0.0000 0.0000 'International Tables Vol C Tables 4.2.6.8 and 6.1.1.4'
Cl Cl 0.1480 0.1590 'International Tables Vol C Tables 4.2.6.8 and 6.1.1.4'
N N 0.0060 0.0030 'International Tables Vol C Tables 4.2.6.8 and 6.1.1.4'
O O 0.0110 0.0060 'International Tables Vol C Tables 4.2.6.8 and 6.1.1.4'
Ru Ru -1.2590 0.8360 'International Tables Vol C Tables 4.2.6.8 and 6.1.1.4'
S S 0.1250 0.1230 'International Tables Vol C Tables 4.2.6.8 and 6.1.1.4'

loop_
_geom_angle_atom_site_label_1
_geom_angle_atom_site_label_2
_geom_angle_atom_site_label_3
_geom_angle
C15 Ru1 C11 67.96(13)
C15 Ru1 C14 38.29(13)
C11 Ru1 C14 80.79(13)
C15 Ru1 C10 38.24(12)
C11 Ru1 C10 38.02(12)
C14 Ru1 C10 69.60(14)
C15 Ru1 C12 79.31(13)
C11 Ru1 C12 37.73(12)
C14 Ru1 C12 66.80(13)
C10 Ru1 C12 68.30(13)
C15 Ru1 C13 68.03(13)
C11 Ru1 C13 67.71(14)
C14 Ru1 C13 37.56(12)
C10 Ru1 C13 81.44(13)
C12 Ru1 C13 36.44(12)
C15 Ru1 S1 89.44(10)
C11 Ru1 S1 127.74(10)
C14 Ru1 S1 110.24(10)
C10 Ru1 S1 96.26(9)
C12 Ru1 S1 164.49(9)
C13 Ru1 S1 146.44(9)
C15 Ru1 Cl1 141.23(10)
C11 Ru1 Cl1 88.17(10)
C14 Ru1 Cl1 167.30(10)
C10 Ru1 Cl1 105.18(10)
C12 Ru1 Cl1 100.58(10)
C13 Ru1 Cl1 131.59(9)
S1 Ru1 Cl1 81.51(4)
C15 Ru1 Cl2 130.18(10)
C11 Ru1 Cl2 142.82(10)
C14 Ru1 Cl2 97.66(10)
C10 Ru1 Cl2 167.26(10)
C12 Ru1 Cl2 107.47(10)
C13 Ru1 Cl2 88.41(9)
S1 Ru1 Cl2 87.93(4)
Cl1 Ru1 Cl2 87.31(4)
C6 S1 Ru1 111.20(12)
C1 N1 C3 108.8(3)
C1 N1 C4 127.7(3)
C3 N1 C4 123.3(3)
C1 N2 C2 109.2(3)
C1 N2 C5 126.7(3)
C2 N2 C5 123.9(3)
N2 C1 N1 107.1(3)
N2 C1 C6 125.5(3)
N1 C1 C6 127.3(3)
C3 C2 N2 107.1(3)
C3 C2 H2 126.4
N2 C2 H2 126.4
C2 C3 N1 107.8(3)
C2 C3 H3 126.1
N1 C3 H3 126.1
C24 C4 C20 123.2(4)
C24 C4 N1 118.6(3)
C20 C4 N1 117.9(4)
C33 C5 C29 123.6(3)
C33 C5 N2 118.9(3)
C29 C5 N2 117.4(3)
O1 C6 C1 117.2(3)
O1 C6 S1 131.0(3)
C1 C6 S1 111.7(3)
C11 C10 C15 115.1(3)
C11 C10 C17 123.5(3)
C15 C10 C17 121.4(3)
C11 C10 Ru1 69.12(18)
C15 C10 Ru1 68.46(18)
C17 C10 Ru1 131.5(2)
C12 C11 C10 122.3(3)
C12 C11 Ru1 73.81(19)
C10 C11 Ru1 72.86(19)
C12 C11 H11 118.8
C10 C11 H11 118.9
Ru1 C11 H11 126.5
C13 C12 C11 121.0(3)
C13 C12 Ru1 72.33(19)
C11 C12 Ru1 68.46(18)
C13 C12 H12 119.6
C11 C12 H12 119.4
Ru1 C12 H12 133.0
C12 C13 C14 118.5(3)
C12 C13 C16 121.1(3)
C14 C13 C16 120.4(3)
C12 C13 Ru1 71.2(2)
C14 C13 Ru1 68.69(19)
C16 C13 Ru1 129.8(2)
C15 C14 C13 119.6(3)
C15 C14 Ru1 69.6(2)
C13 C14 Ru1 73.75(19)
C15 C14 H14 120.1
C13 C14 H14 120.3
Ru1 C14 H14 128.7
C14 C15 C10 123.3(3)
C14 C15 Ru1 72.09(19)
C10 C15 Ru1 73.30(19)
C14 C15 H15 118.4
C10 C15 H15 118.4
Ru1 C15 H15 128.9
C13 C16 H16A 109.5
C13 C16 H16B 109.5
H16A C16 H16B 109.5
C13 C16 H16C 109.5
H16A C16 H16C 109.5
H16B C16 H16C 109.5
C10 C17 C19 109.5(3)
C10 C17 C18 115.2(3)
C19 C17 C18 110.7(3)
C10 C17 H17 107.0
C19 C17 H17 107.0
C18 C17 H17 107.0
C17 C18 H18A 109.5
C17 C18 H18B 109.5
H18A C18 H18B 109.5
C17 C18 H18C 109.5
H18A C18 H18C 109.5
H18B C18 H18C 109.5
C17 C19 H19A 109.5
C17 C19 H19B 109.5
H19A C19 H19B 109.5
C17 C19 H19C 109.5
H19A C19 H19C 109.5
H19B C19 H19C 109.5
C4 C20 C21 117.5(4)
C4 C20 C26 121.1(4)
C21 C20 C26 121.4(4)
C20 C21 C22 121.1(4)
C20 C21 H21 119.4
C22 C21 H21 119.4
C23 C22 C21 118.4(4)
C23 C22 C27 122.6(5)
C21 C22 C27 119.0(5)
C22 C23 C24 122.9(4)
C22 C23 H23 118.6
C24 C23 H23 118.6
C4 C24 C23 116.9(4)
C4 C24 C28 122.1(4)
C23 C24 C28 121.0(4)
C20 C26 H26A 109.5
C20 C26 H26B 109.5
H26A C26 H26B 109.5
C20 C26 H26C 109.5
H26A C26 H26C 109.5
H26B C26 H26C 109.5
C22 C27 H27A 109.5
C22 C27 H27B 109.5
H27A C27 H27B 109.5
C22 C27 H27C 109.5
H27A C27 H27C 109.5
H27B C27 H27C 109.5
C24 C28 H28A 109.5
C24 C28 H28B 109.5
H28A C28 H28B 109.5
C24 C28 H28C 109.5
H28A C28 H28C 109.5
H28B C28 H28C 109.5
C5 C29 C30 116.5(4)
C5 C29 C34 122.4(4)
C30 C29 C34 121.1(4)
C31 C30 C29 122.1(4)
C31 C30 H30 118.9
C29 C30 H30 118.9
C32 C31 C30 118.5(4)
C32 C31 C35 121.2(4)
C30 C31 C35 120.3(4)
C31 C32 C33 122.2(4)
C31 C32 H32 118.9
C33 C32 H32 118.9
C5 C33 C32 117.1(4)
C5 C33 C36 121.9(3)
C32 C33 C36 121.0(3)
C29 C34 H34A 109.5
C29 C34 H34B 109.5
H34A C34 H34B 109.5
C29 C34 H34C 109.5
H34A C34 H34C 109.5
H34B C34 H34C 109.5
C31 C35 H35A 109.5
C31 C35 H35B 109.5
H35A C35 H35B 109.5
C31 C35 H35C 109.5
H35A C35 H35C 109.5
H35B C35 H35C 109.5
C33 C36 H36A 109.5
C33 C36 H36B 109.5
H36A C36 H36B 109.5
C33 C36 H36C 109.5
H36A C36 H36C 109.5
H36B C36 H36C 109.5

loop_
_geom_bond_atom_site_label_1
_geom_bond_atom_site_label_2
_geom_bond_distance
Ru1 C15 2.137(3)
Ru1 C11 2.152(3)
Ru1 C14 2.170(3)
Ru1 C10 2.201(3)
Ru1 C12 2.222(3)
Ru1 C13 2.236(3)
Ru1 S1 2.3960(11)
Ru1 Cl1 2.4148(11)
Ru1 Cl2 2.4150(11)
S1 C6 1.707(4)
O1 C6 1.217(4)
N1 C1 1.352(4)
N1 C3 1.379(4)
N1 C4 1.441(4)
N2 C1 1.332(4)
N2 C2 1.391(4)
N2 C5 1.460(4)
C1 C6 1.514(5)
C2 C3 1.328(5)
C2 H2 0.9300
C3 H3 0.9300
C4 C24 1.383(5)
C4 C20 1.387(5)
C5 C33 1.379(5)
C5 C29 1.384(5)
C10 C11 1.419(5)
C10 C15 1.422(5)
C10 C17 1.500(5)
C11 C12 1.416(5)
C11 H11 0.9300
C12 C13 1.394(5)
C12 H12 0.9300
C13 C14 1.419(5)
C13 C16 1.495(5)
C14 C15 1.413(5)
C14 H14 0.9300
C15 H15 0.9300
C16 H16A 0.9600
C16 H16B 0.9600
C16 H16C 0.9600
C17 C19 1.514(5)
C17 C18 1.519(5)
C17 H17 0.9800
C18 H18A 0.9600
C18 H18B 0.9600
C18 H18C 0.9600
C19 H19A 0.9600
C19 H19B 0.9600
C19 H19C 0.9600
C20 C21 1.390(5)
C20 C26 1.504(5)
C21 C22 1.404(6)
C21 H21 0.9300
C22 C23 1.363(6)
C22 C27 1.515(5)
C23 C24 1.389(5)
C23 H23 0.9300
C24 C28 1.496(5)
C26 H26A 0.9600
C26 H26B 0.9600
C26 H26C 0.9600
C27 H27A 0.9600
C27 H27B 0.9600
C27 H27C 0.9600
C28 H28A 0.9600
C28 H28B 0.9600
C28 H28C 0.9600
C29 C30 1.396(5)
C29 C34 1.516(5)
C30 C31 1.383(5)
C30 H30 0.9300
C31 C32 1.371(5)
C31 C35 1.510(5)
C32 C33 1.390(5)
C32 H32 0.9300
C33 C36 1.509(5)
C34 H34A 0.9600
C34 H34B 0.9600
C34 H34C 0.9600
C35 H35A 0.9600
C35 H35B 0.9600
C35 H35C 0.9600
C36 H36A 0.9600
C36 H36B 0.9600
C36 H36C 0.9600

loop_
_geom_torsion_atom_site_label_1
_geom_torsion_atom_site_label_2
_geom_torsion_atom_site_label_3
_geom_torsion_atom_site_label_4
_geom_torsion
C15 Ru1 S1 C6 -42.49(16)
C11 Ru1 S1 C6 -103.65(17)
C14 Ru1 S1 C6 -9.65(16)
C10 Ru1 S1 C6 -80.18(16)
C12 Ru1 S1 C6 -85.7(4)
C13 Ru1 S1 C6 3.8(2)
Cl1 Ru1 S1 C6 175.34(13)
Cl2 Ru1 S1 C6 87.75(13)
C2 N2 C1 N1 0.2(4)
C5 N2 C1 N1 176.3(3)
C2 N2 C1 C6 -177.0(3)
C5 N2 C1 C6 -0.9(6)
C3 N1 C1 N2 -0.1(4)
C4 N1 C1 N2 -174.7(3)
C3 N1 C1 C6 177.1(4)
C4 N1 C1 C6 2.4(6)
C1 N2 C2 C3 -0.3(5)
C5 N2 C2 C3 -176.5(3)
N2 C2 C3 N1 0.2(5)
C1 N1 C3 C2 -0.1(4)
C4 N1 C3 C2 174.8(3)
C1 N1 C4 C24 -97.5(4)
C3 N1 C4 C24 88.5(4)
C1 N1 C4 C20 88.4(4)
C3 N1 C4 C20 -85.5(4)
C1 N2 C5 C33 99.2(4)
C2 N2 C5 C33 -85.3(5)
C1 N2 C5 C29 -85.6(4)
C2 N2 C5 C29 90.0(4)
N2 C1 C6 O1 80.6(4)
N1 C1 C6 O1 -96.0(4)
N2 C1 C6 S1 -96.0(4)
N1 C1 C6 S1 87.3(4)
Ru1 S1 C6 O1 -6.8(4)
Ru1 S1 C6 C1 169.22(19)
C15 Ru1 C10 C11 129.7(3)
C14 Ru1 C10 C11 101.5(2)
C12 Ru1 C10 C11 29.2(2)
C13 Ru1 C10 C11 64.5(2)
S1 Ru1 C10 C11 -149.2(2)
Cl1 Ru1 C10 C11 -66.4(2)
Cl2 Ru1 C10 C11 102.0(4)
C11 Ru1 C10 C15 -129.7(3)
C14 Ru1 C10 C15 -28.2(2)
C12 Ru1 C10 C15 -100.5(2)
C13 Ru1 C10 C15 -65.2(2)
S1 Ru1 C10 C15 81.1(2)
Cl1 Ru1 C10 C15 163.94(18)
Cl2 Ru1 C10 C15 -27.6(5)
C15 Ru1 C10 C17 -113.5(4)
C11 Ru1 C10 C17 116.8(4)
C14 Ru1 C10 C17 -141.8(4)
C12 Ru1 C10 C17 146.0(4)
C13 Ru1 C10 C17 -178.7(4)
S1 Ru1 C10 C17 -32.5(3)
Cl1 Ru1 C10 C17 50.4(3)
Cl2 Ru1 C10 C17 -141.2(3)
C15 C10 C11 C12 -5.0(5)
C17 C10 C11 C12 176.0(3)
Ru1 C10 C11 C12 -57.3(3)
C15 C10 C11 Ru1 52.2(3)
C17 C10 C11 Ru1 -126.7(3)
C15 Ru1 C11 C12 101.3(2)
C14 Ru1 C11 C12 63.7(2)
C10 Ru1 C11 C12 132.2(3)
C13 Ru1 C11 C12 26.99(19)
S1 Ru1 C11 C12 172.24(16)
Cl1 Ru1 C11 C12 -109.97(19)
Cl2 Ru1 C11 C12 -26.8(3)
C15 Ru1 C11 C10 -30.9(2)
C14 Ru1 C11 C10 -68.5(2)
C12 Ru1 C11 C10 -132.2(3)
C13 Ru1 C11 C10 -105.3(2)
S1 Ru1 C11 C10 40.0(2)
Cl1 Ru1 C11 C10 117.8(2)
Cl2 Ru1 C11 C10 -159.09(16)
C10 C11 C12 C13 5.0(5)
Ru1 C11 C12 C13 -51.8(3)
C10 C11 C12 Ru1 56.8(3)
C15 Ru1 C12 C13 67.3(2)
C11 Ru1 C12 C13 135.0(3)
C14 Ru1 C12 C13 29.4(2)
C10 Ru1 C12 C13 105.6(2)
S1 Ru1 C12 C13 111.5(4)
Cl1 Ru1 C12 C13 -152.12(18)
Cl2 Ru1 C12 C13 -61.6(2)
C15 Ru1 C12 C11 -67.7(2)
C14 Ru1 C12 C11 -105.6(2)
C10 Ru1 C12 C11 -29.4(2)
C13 Ru1 C12 C11 -135.0(3)
S1 Ru1 C12 C11 -23.5(5)
Cl1 Ru1 C12 C11 72.87(19)
Cl2 Ru1 C12 C11 163.38(17)
C11 C12 C13 C14 -1.5(5)
Ru1 C12 C13 C14 -51.6(3)
C11 C12 C13 C16 175.9(3)
Ru1 C12 C13 C16 125.8(3)
C11 C12 C13 Ru1 50.1(3)
C15 Ru1 C13 C12 -102.1(2)
C11 Ru1 C13 C12 -27.88(19)
C14 Ru1 C13 C12 -132.3(3)
C10 Ru1 C13 C12 -64.8(2)
S1 Ru1 C13 C12 -153.25(17)
Cl1 Ru1 C13 C12 37.9(2)
Cl2 Ru1 C13 C12 122.91(19)
C15 Ru1 C13 C14 30.2(2)
C11 Ru1 C13 C14 104.4(2)
C10 Ru1 C13 C14 67.5(2)
C12 Ru1 C13 C14 132.3(3)
S1 Ru1 C13 C14 -20.9(3)
Cl1 Ru1 C13 C14 170.24(16)
Cl2 Ru1 C13 C14 -104.8(2)
C15 Ru1 C13 C16 142.7(3)
C11 Ru1 C13 C16 -143.1(3)
C14 Ru1 C13 C16 112.5(4)
C10 Ru1 C13 C16 180.0(3)
C12 Ru1 C13 C16 -115.2(4)
S1 Ru1 C13 C16 91.5(3)
Cl1 Ru1 C13 C16 -77.3(3)
Cl2 Ru1 C13 C16 7.7(3)
C12 C13 C14 C15 -1.6(5)
C16 C13 C14 C15 -178.9(3)
Ru1 C13 C14 C15 -54.4(3)
C12 C13 C14 Ru1 52.8(3)
C16 C13 C14 Ru1 -124.6(3)
C11 Ru1 C14 C15 65.9(2)
C10 Ru1 C14 C15 28.20(19)
C12 Ru1 C14 C15 102.5(2)
C13 Ru1 C14 C15 131.1(3)
S1 Ru1 C14 C15 -61.1(2)
Cl1 Ru1 C14 C15 95.9(5)
Cl2 Ru1 C14 C15 -151.67(19)
C15 Ru1 C14 C13 -131.1(3)
C11 Ru1 C14 C13 -65.2(2)
C10 Ru1 C14 C13 -102.9(2)
C12 Ru1 C14 C13 -28.54(19)
S1 Ru1 C14 C13 167.85(17)
Cl1 Ru1 C14 C13 -35.2(6)
Cl2 Ru1 C14 C13 77.2(2)
C13 C14 C15 C10 1.3(5)
Ru1 C14 C15 C10 -55.0(3)
C13 C14 C15 Ru1 56.3(3)
C11 C10 C15 C14 1.9(5)
C17 C10 C15 C14 -179.1(3)
Ru1 C10 C15 C14 54.5(3)
C11 C10 C15 Ru1 -52.6(3)
C17 C10 C15 Ru1 126.4(3)
C11 Ru1 C15 C14 -103.6(2)
C10 Ru1 C15 C14 -134.3(3)
C12 Ru1 C15 C14 -65.9(2)
C13 Ru1 C15 C14 -29.7(2)
S1 Ru1 C15 C14 124.81(19)
Cl1 Ru1 C15 C14 -159.55(16)
Cl2 Ru1 C15 C14 38.0(2)
C11 Ru1 C15 C10 30.8(2)
C14 Ru1 C15 C10 134.3(3)
C12 Ru1 C15 C10 68.4(2)
C13 Ru1 C15 C10 104.6(2)
S1 Ru1 C15 C10 -100.9(2)
Cl1 Ru1 C15 C10 -25.2(3)
Cl2 Ru1 C15 C10 172.30(16)
C11 C10 C17 C19 -88.4(4)
C15 C10 C17 C19 92.7(4)
Ru1 C10 C17 C19 -179.2(3)
C11 C10 C17 C18 37.2(5)
C15 C10 C17 C18 -141.8(3)
Ru1 C10 C17 C18 -53.7(5)
C24 C4 C20 C21 -0.3(5)
N1 C4 C20 C21 173.5(3)
C24 C4 C20 C26 -178.8(3)
N1 C4 C20 C26 -5.0(5)
C4 C20 C21 C22 -1.1(6)
C26 C20 C21 C22 177.4(4)
C20 C21 C22 C23 2.9(6)
C20 C21 C22 C27 -174.2(4)
C21 C22 C23 C24 -3.4(6)
C27 C22 C23 C24 173.6(4)
C20 C4 C24 C23 -0.2(5)
N1 C4 C24 C23 -173.9(3)
C20 C4 C24 C28 178.4(4)
N1 C4 C24 C28 4.7(5)
C22 C23 C24 C4 2.1(6)
C22 C23 C24 C28 -176.5(4)
C33 C5 C29 C30 -1.5(6)
N2 C5 C29 C30 -176.5(3)
C33 C5 C29 C34 178.7(4)
N2 C5 C29 C34 3.7(5)
C5 C29 C30 C31 1.6(6)
C34 C29 C30 C31 -178.7(4)
C29 C30 C31 C32 -0.9(6)
C29 C30 C31 C35 178.2(4)
C30 C31 C32 C33 0.1(6)
C35 C31 C32 C33 -179.0(4)
C29 C5 C33 C32 0.8(5)
N2 C5 C33 C32 175.7(3)
C29 C5 C33 C36 178.9(3)
N2 C5 C33 C36 -6.1(5)
C31 C32 C33 C5 0.0(5)
C31 C32 C33 C36 -178.2(4)
